data_7109843
loop_
_publ_author_name
'Qi-Lin Wang'
'Lin Peng'
'Fei-Ying Wang'
'Ming-Liang Zhang'
'Li-Na Jia'
'Fang Tian'
'Xiao-Ying Xu'
'Li-Xin Wang'

_publ_section_title
;
 An organocatalytic asymmetric sequential allylic alkylation-cyclization
 of Morita-Baylis-Hillman carbonates and 3-hydroxyoxindoles
;
_journal_name_full Chem.Commun.
_journal_page_first 9422
_journal_paper_doi 10.1039/c3cc45139a
_journal_volume 49
_journal_year 2013
_chemical_absolute_configuration ad
_chemical_formula_moiety 'C19 H14 Br N O3'
_chemical_formula_sum 'C19 H14 Br N O3'
_chemical_formula_weight 384.22
_chemical_name_systematic
;
?
;
_space_group_IT_number 19
_symmetry_cell_setting orthorhombic
_symmetry_space_group_name_Hall 'P 2ac 2ab'
_symmetry_space_group_name_H-M 'P 21 21 21'
_atom_sites_solution_hydrogens geom
_atom_sites_solution_primary direct
_atom_sites_solution_secondary difmap
_audit_creation_method SHELXL-97
_cell_angle_alpha 90.00
_cell_angle_beta 90.00
_cell_angle_gamma 90.00
_cell_formula_units_Z 4
_cell_length_a 6.6858(12)
_cell_length_b 13.781(2)
_cell_length_c 17.545(3)
_cell_measurement_reflns_used 8140
_cell_measurement_temperature 100(2)
_cell_measurement_theta_max 29.84
_cell_measurement_theta_min 2.96
_cell_volume 1616.5(5)
_computing_cell_refinement 'Bruker SAINT'
_computing_data_collection 'Bruker APEX2'
_computing_data_reduction 'Bruker SAINT'
_computing_molecular_graphics 'Bruker SHELXTL'
_computing_publication_material 'Bruker SHELXTL'
_computing_structure_refinement 'SHELXL-97 (Sheldrick, 2008)'
_computing_structure_solution 'SHELXS-97 (Sheldrick, 2008)'
_diffrn_ambient_temperature 100(2)
_diffrn_measured_fraction_theta_full 0.966
_diffrn_measured_fraction_theta_max 0.966
_diffrn_measurement_device_type 'Bruker APEX-II CCD'
_diffrn_measurement_method '\f and \w scans'
_diffrn_radiation_monochromator graphite
_diffrn_radiation_source 'fine-focus sealed tube'
_diffrn_radiation_type MoK\a
_diffrn_radiation_wavelength 0.71073
_diffrn_reflns_av_R_equivalents 0.0487
_diffrn_reflns_av_sigmaI/netI 0.0595
_diffrn_reflns_limit_h_max 9
_diffrn_reflns_limit_h_min -9
_diffrn_reflns_limit_k_max 18
_diffrn_reflns_limit_k_min -19
_diffrn_reflns_limit_l_max 24
_diffrn_reflns_limit_l_min -24
_diffrn_reflns_number 15983
_diffrn_reflns_theta_full 30.09
_diffrn_reflns_theta_max 30.09
_diffrn_reflns_theta_min 1.88
_exptl_absorpt_coefficient_mu 2.560
_exptl_absorpt_correction_T_max 0.9045
_exptl_absorpt_correction_T_min 0.3089
_exptl_absorpt_correction_type multi-scan
_exptl_absorpt_process_details sadabs
_exptl_crystal_colour colourless
_exptl_crystal_density_diffrn 1.579
_exptl_crystal_density_method 'not measured'
_exptl_crystal_description piece
_exptl_crystal_F_000 776
_exptl_crystal_size_max 0.60
_exptl_crystal_size_mid 0.50
_exptl_crystal_size_min 0.04
_refine_diff_density_max 0.742
_refine_diff_density_min -0.862
_refine_diff_density_rms 0.094
_refine_ls_abs_structure_details 'Flack H D (1983), Acta Cryst. A39, 876-881'
_refine_ls_abs_structure_Flack 0.030(9)
_refine_ls_extinction_method none
_refine_ls_goodness_of_fit_ref 1.055
_refine_ls_hydrogen_treatment constr
_refine_ls_matrix_type full
_refine_ls_number_parameters 218
_refine_ls_number_reflns 4490
_refine_ls_number_restraints 0
_refine_ls_restrained_S_all 1.055
_refine_ls_R_factor_all 0.0497
_refine_ls_R_factor_gt 0.0366
_refine_ls_shift/su_max 0.000
_refine_ls_shift/su_mean 0.000
_refine_ls_structure_factor_coef Fsqd
_refine_ls_weighting_details 'calc w=1/[\s^2^(Fo^2^)+(0.0393P)^2^+0.6611P] where P=(Fo^2^+2Fc^2^)/3'
_refine_ls_weighting_scheme calc
_refine_ls_wR_factor_gt 0.0868
_refine_ls_wR_factor_ref 0.0938
_reflns_number_gt 3886
_reflns_number_total 4490
_reflns_threshold_expression >2sigma(I)
_cod_data_source_file c3cc45139a.txt
_cod_data_source_block mo_wb_mrq1_0m
_cod_database_code 7109843

loop_
_symmetry_equiv_pos_as_xyz
'x, y, z'
'x+1/2, -y+1/2, -z'
'-x, y+1/2, -z+1/2'
'-x+1/2, -y, z+1/2'

loop_
_atom_site_label
_atom_site_type_symbol
_atom_site_fract_x
_atom_site_fract_y
_atom_site_fract_z
_atom_site_U_iso_or_equiv
_atom_site_adp_type
_atom_site_occupancy
_atom_site_symmetry_multiplicity
_atom_site_calc_flag
_atom_site_refinement_flags
Br1 Br -0.05505(4) 0.23712(2) 0.290659(18) 0.02411(9) Uani 1 1 d .
O1 O 0.4434(3) -0.10283(13) -0.04407(11) 0.0170(4) Uani 1 1 d .
O2 O 0.6700(3) -0.21205(15) -0.00480(13) 0.0237(5) Uani 1 1 d .
O3 O 0.5902(3) 0.07188(15) 0.03470(13) 0.0192(4) Uani 1 1 d .
C17 C 0.0421(5) 0.1347(2) 0.22844(15) 0.0168(5) Uani 1 1 d .
C16 C 0.2440(4) 0.1106(2) 0.23010(18) 0.0202(6) Uani 1 1 d .
H16 H 0.3325 0.1415 0.2648 0.024 Uiso 1 1 calc R
C15 C 0.3132(4) 0.0405(2) 0.18001(17) 0.0189(6) Uani 1 1 d .
H15 H 0.4512 0.0240 0.1803 0.023 Uiso 1 1 calc R
C14 C 0.1851(4) -0.0065(2) 0.12923(16) 0.0139(5) Uani 1 1 d .
C10 C 0.2584(4) -0.0780(2) 0.07035(16) 0.0135(5) Uani 1 1 d .
H10 H 0.1472 -0.1251 0.0613 0.016 Uiso 1 1 calc R
C3 C 0.3114(4) -0.0325(2) -0.00825(16) 0.0141(5) Uani 1 1 d .
C9 C 0.1433(4) -0.0032(2) -0.05992(16) 0.0150(5) Uani 1 1 d .
C8 C 0.1674(4) 0.0945(2) -0.07872(16) 0.0160(5) Uani 1 1 d .
C7 C 0.0328(5) 0.1430(2) -0.12460(18) 0.0228(6) Uani 1 1 d .
H7 H 0.0501 0.2096 -0.1369 0.027 Uiso 1 1 calc R
C6 C -0.1320(5) 0.0895(3) -0.15253(18) 0.0243(7) Uani 1 1 d .
H6 H -0.2265 0.1203 -0.1849 0.029 Uiso 1 1 calc R
C12 C 0.5350(4) -0.15746(18) 0.01080(17) 0.0165(5) Uani 1 1 d .
C11 C 0.4440(4) -0.13689(18) 0.08599(16) 0.0163(5) Uani 1 1 d .
C13 C 0.5236(4) -0.1691(2) 0.15030(18) 0.0211(6) Uani 1 1 d .
H13A H 0.6427 -0.2067 0.1490 0.025 Uiso 1 1 calc R
H13B H 0.4616 -0.1547 0.1977 0.025 Uiso 1 1 calc R
C5 C -0.1579(5) -0.0074(2) -0.13353(18) 0.0236(6) Uani 1 1 d .
H5 H -0.2705 -0.0418 -0.1525 0.028 Uiso 1 1 calc R
C4 C -0.0198(4) -0.0550(2) -0.08655(16) 0.0186(6) Uani 1 1 d .
H4 H -0.0377 -0.1212 -0.0733 0.022 Uiso 1 1 calc R
N1 N 0.3412(4) 0.13181(17) -0.04349(15) 0.0174(5) Uani 1 1 d .
C20 C 0.4248(4) 0.2273(2) -0.05896(18) 0.0223(6) Uani 1 1 d .
H20A H 0.5516 0.2346 -0.0315 0.033 Uiso 1 1 calc R
H20B H 0.3308 0.2774 -0.0420 0.033 Uiso 1 1 calc R
H20C H 0.4485 0.2343 -0.1138 0.033 Uiso 1 1 calc R
C2 C 0.4340(4) 0.06281(18) -0.00109(16) 0.0150(5) Uani 1 1 d .
C19 C -0.0186(4) 0.0165(2) 0.13125(17) 0.0159(6) Uani 1 1 d .
H19 H -0.1087 -0.0168 0.0986 0.019 Uiso 1 1 calc R
C18 C -0.0908(4) 0.0873(2) 0.18038(17) 0.0179(6) Uani 1 1 d .
H18 H -0.2292 0.1030 0.1811 0.021 Uiso 1 1 calc R

loop_
_atom_site_aniso_label
_atom_site_aniso_U_11
_atom_site_aniso_U_22
_atom_site_aniso_U_33
_atom_site_aniso_U_23
_atom_site_aniso_U_13
_atom_site_aniso_U_12
Br1 0.02291(13) 0.02446(15) 0.02495(15) -0.00756(12) 0.00189(12) 0.00589(12)
O1 0.0175(9) 0.0134(9) 0.0202(10) -0.0014(7) 0.0045(9) 0.0022(9)
O2 0.0206(10) 0.0159(11) 0.0345(13) -0.0023(9) 0.0050(10) 0.0057(8)
O3 0.0125(9) 0.0175(10) 0.0277(11) 0.0019(8) -0.0046(8) -0.0027(7)
C17 0.0188(13) 0.0161(12) 0.0156(13) -0.0016(9) 0.0012(11) 0.0043(12)
C16 0.0142(12) 0.0223(15) 0.0240(16) -0.0071(12) -0.0043(11) 0.0018(11)
C15 0.0129(12) 0.0217(15) 0.0219(14) -0.0051(12) -0.0016(11) 0.0011(11)
C14 0.0127(12) 0.0114(12) 0.0177(13) 0.0000(11) 0.0006(11) -0.0004(10)
C10 0.0124(11) 0.0130(13) 0.0150(13) 0.0004(10) -0.0008(10) -0.0011(10)
C3 0.0123(11) 0.0105(12) 0.0196(14) -0.0012(10) 0.0003(10) -0.0005(9)
C9 0.0146(12) 0.0173(14) 0.0131(13) -0.0025(10) 0.0000(10) -0.0011(10)
C8 0.0130(12) 0.0174(13) 0.0176(13) -0.0002(11) -0.0006(10) 0.0004(10)
C7 0.0208(14) 0.0247(15) 0.0231(15) 0.0042(12) -0.0021(13) 0.0036(13)
C6 0.0166(13) 0.0386(19) 0.0177(15) 0.0039(14) -0.0012(12) 0.0041(13)
C12 0.0161(12) 0.0106(12) 0.0227(14) 0.0003(10) -0.0001(12) -0.0021(10)
C11 0.0134(11) 0.0103(11) 0.0252(14) -0.0010(10) 0.0027(12) -0.0005(11)
C13 0.0175(13) 0.0171(13) 0.0286(16) 0.0019(11) 0.0006(12) -0.0002(10)
C5 0.0147(13) 0.0341(18) 0.0218(15) -0.0042(13) -0.0018(12) -0.0034(12)
C4 0.0186(14) 0.0227(14) 0.0144(13) -0.0017(11) -0.0010(11) -0.0039(11)
N1 0.0156(11) 0.0124(11) 0.0242(13) 0.0042(10) -0.0037(10) -0.0029(9)
C20 0.0209(13) 0.0133(12) 0.0326(16) 0.0048(11) -0.0008(12) -0.0019(12)
C2 0.0138(11) 0.0123(11) 0.0190(13) 0.0003(9) 0.0004(12) 0.0008(11)
C19 0.0130(13) 0.0159(13) 0.0187(13) 0.0000(11) -0.0023(10) -0.0010(9)
C18 0.0133(13) 0.0168(14) 0.0236(14) 0.0023(11) 0.0013(10) 0.0006(10)

loop_
_atom_type_symbol
_atom_type_description
_atom_type_scat_dispersion_real
_atom_type_scat_dispersion_imag
_atom_type_scat_source
C C 0.0033 0.0016 'International Tables Vol C Tables 4.2.6.8 and 6.1.1.4'
H H 0.0000 0.0000 'International Tables Vol C Tables 4.2.6.8 and 6.1.1.4'
N N 0.0061 0.0033 'International Tables Vol C Tables 4.2.6.8 and 6.1.1.4'
O O 0.0106 0.0060 'International Tables Vol C Tables 4.2.6.8 and 6.1.1.4'
Br Br -0.2901 2.4595 'International Tables Vol C Tables 4.2.6.8 and 6.1.1.4'

loop_
_geom_angle_atom_site_label_1
_geom_angle_atom_site_label_2
_geom_angle_atom_site_label_3
_geom_angle
C12 O1 C3 109.6(2)
C18 C17 C16 121.4(3)
C18 C17 Br1 118.7(2)
C16 C17 Br1 119.8(2)
C15 C16 C17 118.5(3)
C15 C16 H16 120.7
C17 C16 H16 120.7
C16 C15 C14 121.6(3)
C16 C15 H15 119.2
C14 C15 H15 119.2
C15 C14 C19 118.4(3)
C15 C14 C10 122.7(2)
C19 C14 C10 118.8(3)
C11 C10 C14 119.6(2)
C11 C10 C3 101.0(2)
C14 C10 C3 114.7(2)
C11 C10 H10 106.9
C14 C10 H10 106.9
C3 C10 H10 106.9
O1 C3 C9 111.9(2)
O1 C3 C2 106.2(2)
C9 C3 C2 102.5(2)
O1 C3 C10 104.7(2)
C9 C3 C10 118.3(2)
C2 C3 C10 112.9(2)
C4 C9 C8 120.5(3)
C4 C9 C3 131.0(3)
C8 C9 C3 108.5(3)
C7 C8 C9 122.0(3)
C7 C8 N1 128.0(3)
C9 C8 N1 110.0(2)
C8 C7 C6 117.3(3)
C8 C7 H7 121.4
C6 C7 H7 121.4
C5 C6 C7 121.1(3)
C5 C6 H6 119.4
C7 C6 H6 119.4
O2 C12 O1 121.3(3)
O2 C12 C11 129.0(3)
O1 C12 C11 109.7(2)
C13 C11 C12 122.0(3)
C13 C11 C10 131.8(3)
C12 C11 C10 106.2(2)
C11 C13 H13A 120.0
C11 C13 H13B 120.0
H13A C13 H13B 120.0
C6 C5 C4 120.6(3)
C6 C5 H5 119.7
C4 C5 H5 119.7
C9 C4 C5 118.5(3)
C9 C4 H4 120.8
C5 C4 H4 120.8
C2 N1 C8 111.2(2)
C2 N1 C20 124.0(2)
C8 N1 C20 124.3(2)
N1 C20 H20A 109.5
N1 C20 H20B 109.5
H20A C20 H20B 109.5
N1 C20 H20C 109.5
H20A C20 H20C 109.5
H20B C20 H20C 109.5
O3 C2 N1 126.8(3)
O3 C2 C3 125.3(2)
N1 C2 C3 107.9(2)
C18 C19 C14 120.9(3)
C18 C19 H19 119.5
C14 C19 H19 119.5
C17 C18 C19 119.0(3)
C17 C18 H18 120.5
C19 C18 H18 120.5

loop_
_geom_bond_atom_site_label_1
_geom_bond_atom_site_label_2
_geom_bond_distance
Br1 C17 1.899(3)
O1 C12 1.367(3)
O1 C3 1.454(3)
O2 C12 1.206(3)
O3 C2 1.225(3)
C17 C18 1.388(4)
C17 C16 1.391(4)
C16 C15 1.386(4)
C16 H16 0.9500
C15 C14 1.395(4)
C15 H15 0.9500
C14 C19 1.399(4)
C14 C10 1.509(4)
C10 C11 1.508(4)
C10 C3 1.555(4)
C10 H10 1.0000
C3 C9 1.499(4)
C3 C2 1.554(4)
C9 C4 1.385(4)
C9 C8 1.395(4)
C8 C7 1.380(4)
C8 N1 1.413(4)
C7 C6 1.413(5)
C7 H7 0.9500
C6 C5 1.387(5)
C6 H6 0.9500
C12 C11 1.480(4)
C11 C13 1.324(4)
C13 H13A 0.9500
C13 H13B 0.9500
C5 C4 1.401(4)
C5 H5 0.9500
C4 H4 0.9500
N1 C2 1.358(3)
N1 C20 1.456(4)
C20 H20A 0.9800
C20 H20B 0.9800
C20 H20C 0.9800
C19 C18 1.389(4)
C19 H19 0.9500
C18 H18 0.9500

loop_
_geom_torsion_atom_site_label_1
_geom_torsion_atom_site_label_2
_geom_torsion_atom_site_label_3
_geom_torsion_atom_site_label_4
_geom_torsion
C18 C17 C16 C15 2.8(5)
Br1 C17 C16 C15 -175.3(2)
C17 C16 C15 C14 -0.7(5)
C16 C15 C14 C19 -2.0(5)
C16 C15 C14 C10 175.6(3)
C15 C14 C10 C11 29.2(4)
C19 C14 C10 C11 -153.3(3)
C15 C14 C10 C3 -91.0(3)
C19 C14 C10 C3 86.5(3)
C12 O1 C3 C9 -153.9(2)
C12 O1 C3 C2 95.0(3)
C12 O1 C3 C10 -24.6(3)
C11 C10 C3 O1 29.3(3)
C14 C10 C3 O1 159.3(2)
C11 C10 C3 C9 154.7(2)
C14 C10 C3 C9 -75.3(3)
C11 C10 C3 C2 -85.7(3)
C14 C10 C3 C2 44.3(3)
O1 C3 C9 C4 68.6(4)
C2 C3 C9 C4 -178.1(3)
C10 C3 C9 C4 -53.2(4)
O1 C3 C9 C8 -113.6(3)
C2 C3 C9 C8 -0.3(3)
C10 C3 C9 C8 124.6(3)
C4 C9 C8 C7 -0.6(5)
C3 C9 C8 C7 -178.7(3)
C4 C9 C8 N1 178.6(3)
C3 C9 C8 N1 0.5(3)
C9 C8 C7 C6 -0.3(5)
N1 C8 C7 C6 -179.3(3)
C8 C7 C6 C5 0.9(5)
C3 O1 C12 O2 -170.4(2)
C3 O1 C12 C11 9.1(3)
O2 C12 C11 C13 9.6(5)
O1 C12 C11 C13 -169.9(3)
O2 C12 C11 C10 -169.7(3)
O1 C12 C11 C10 10.8(3)
C14 C10 C11 C13 29.7(4)
C3 C10 C11 C13 156.6(3)
C14 C10 C11 C12 -151.1(2)
C3 C10 C11 C12 -24.2(3)
C7 C6 C5 C4 -0.6(5)
C8 C9 C4 C5 0.9(4)
C3 C9 C4 C5 178.5(3)
C6 C5 C4 C9 -0.3(5)
C7 C8 N1 C2 178.6(3)
C9 C8 N1 C2 -0.5(3)
C7 C8 N1 C20 -9.3(5)
C9 C8 N1 C20 171.6(3)
C8 N1 C2 O3 178.1(3)
C20 N1 C2 O3 6.0(5)
C8 N1 C2 C3 0.3(3)
C20 N1 C2 C3 -171.8(3)
O1 C3 C2 O3 -60.3(4)
C9 C3 C2 O3 -177.8(3)
C10 C3 C2 O3 53.8(4)
O1 C3 C2 N1 117.5(2)
C9 C3 C2 N1 0.0(3)
C10 C3 C2 N1 -128.4(2)
C15 C14 C19 C18 2.7(4)
C10 C14 C19 C18 -175.0(3)
C16 C17 C18 C19 -2.1(4)
Br1 C17 C18 C19 176.0(2)
C14 C19 C18 C17 -0.7(4)
